data_4105881
loop_
_publ_author_name
'Shang-Da Jiang'
'Bing-Wu Wang'
'Hao-Ling Sun'
'Zhe-Ming Wang'
'Song Gao'

_publ_section_title
;
 An Organometallic Single-Ion Magnet
;
_journal_name_full 'Journal of the American Chemical Society'
_journal_page_first 4730
_journal_page_last 4733
_journal_paper_doi 10.1021/ja200198v
_journal_volume 133
_journal_year 2011
_chemical_formula_moiety 'C18 H23 Er'
_chemical_formula_sum 'C18 H23 Er'
_chemical_formula_weight 406.62
_chemical_name_systematic
; 
 ? 
;
_space_group_IT_number 62
_symmetry_cell_setting orthorhombic
_symmetry_space_group_name_Hall '-P 2ac 2n'
_symmetry_space_group_name_H-M 'P n m a'
_atom_sites_solution_hydrogens geom
_atom_sites_solution_primary direct
_atom_sites_solution_secondary difmap
_audit_creation_method SHELXL-97
_cell_angle_alpha 90.00
_cell_angle_beta 90.00
_cell_angle_gamma 90.00
_cell_formula_units_Z 4
_cell_length_a 10.3701(7)
_cell_length_b 12.8625(10)
_cell_length_c 11.5956(7)
_cell_measurement_reflns_used 3758
_cell_measurement_temperature 20(2)
_cell_measurement_theta_max 29.3271
_cell_measurement_theta_min 3.0634
_cell_volume 1546.68(18)
_computing_cell_refinement
;
CrysAlisPro, Oxford Diffraction Ltd.,
Version 1.171.34.36 (release 02-08-2010 CrysAlis171 .NET)
(compiled Aug  2 2010,13:00:58)
;
_computing_data_collection
;
CrysAlisPro, Oxford Diffraction Ltd.,
Version 1.171.34.36 (release 02-08-2010 CrysAlis171 .NET)
(compiled Aug  2 2010,13:00:58)
;
_computing_data_reduction
;
CrysAlisPro, Oxford Diffraction Ltd.,
Version 1.171.34.36 (release 02-08-2010 CrysAlis171 .NET)
(compiled Aug  2 2010,13:00:58)
;
_computing_molecular_graphics 'XP, Ver. 6.10, Bruker AXS Inc., 2000.'
_computing_publication_material 'SHELXTL-Bruker AXS Inc., 1998.'
_computing_structure_refinement 'SHELXL-97 (Sheldrick, 1997)'
_computing_structure_solution 'SHELXS-97 (Sheldrick, 1990)'
_diffrn_ambient_temperature 20(2)
_diffrn_detector_area_resol_mean 16.0855
_diffrn_measured_fraction_theta_full 0.998
_diffrn_measured_fraction_theta_max 0.998
_diffrn_measurement_device_type 'Xcalibur, Sapphire3, Gemini ultra'
_diffrn_measurement_method '\w scans'
_diffrn_radiation_monochromator graphite
_diffrn_radiation_source 'Enhance (Mo) X-ray Source'
_diffrn_radiation_type MoK\a
_diffrn_radiation_wavelength 0.71073
_diffrn_reflns_av_R_equivalents 0.0642
_diffrn_reflns_av_sigmaI/netI 0.0569
_diffrn_reflns_limit_h_max 12
_diffrn_reflns_limit_h_min -10
_diffrn_reflns_limit_k_max 10
_diffrn_reflns_limit_k_min -15
_diffrn_reflns_limit_l_max 13
_diffrn_reflns_limit_l_min -14
_diffrn_reflns_number 4932
_diffrn_reflns_theta_full 26.00
_diffrn_reflns_theta_max 26.00
_diffrn_reflns_theta_min 3.07
_diffrn_standards_number 5792
_exptl_absorpt_coefficient_mu 5.411
_exptl_absorpt_correction_T_max 0.2936
_exptl_absorpt_correction_T_min 0.1397
_exptl_absorpt_correction_type multi-scan
_exptl_absorpt_process_details
;
CrysAlisPro, Oxford Diffraction Ltd.,
Version 1.171.34.36 (release 02-08-2010 CrysAlis171 .NET)
(compiled Aug  2 2010,13:00:58)
empirical absorption correction using spherical harmonics,
 implemented in SCALE3 ABSPACK scaling algorithm.
;
_exptl_crystal_colour purple
_exptl_crystal_density_diffrn 1.746
_exptl_crystal_description block
_exptl_crystal_F_000 796
_exptl_crystal_size_max 0.60
_exptl_crystal_size_mid 0.40
_exptl_crystal_size_min 0.30
_refine_diff_density_max 2.330
_refine_diff_density_min -2.964
_refine_diff_density_rms 0.245
_refine_ls_extinction_method none
_refine_ls_goodness_of_fit_ref 1.081
_refine_ls_hydrogen_treatment constr
_refine_ls_matrix_type full
_refine_ls_number_parameters 131
_refine_ls_number_reflns 1594
_refine_ls_number_restraints 54
_refine_ls_restrained_S_all 1.065
_refine_ls_R_factor_all 0.0621
_refine_ls_R_factor_gt 0.0522
_refine_ls_shift/su_max 0.000
_refine_ls_shift/su_mean 0.000
_refine_ls_structure_factor_coef Fsqd
_refine_ls_weighting_details 'calc w=1/[\s^2^(Fo^2^)+(0.0593P)^2^+22.9631P] where P=(Fo^2^+2Fc^2^)/3'
_refine_ls_weighting_scheme calc
_refine_ls_wR_factor_gt 0.1237
_refine_ls_wR_factor_ref 0.1292
_reflns_number_gt 1395
_reflns_number_total 1598
_reflns_threshold_expression >2sigma(I)
_cod_data_source_file ja200198v_si_002_2.cif
_cod_data_source_block 20K
_cod_database_code 4105881

loop_
_symmetry_equiv_pos_as_xyz
'x, y, z'
'-x+1/2, -y, z+1/2'
'-x, y+1/2, -z'
'x+1/2, -y+1/2, -z+1/2'
'-x, -y, -z'
'x-1/2, y, -z-1/2'
'x, -y-1/2, z'
'-x-1/2, y-1/2, z-1/2'

loop_
_atom_site_label
_atom_site_type_symbol
_atom_site_fract_x
_atom_site_fract_y
_atom_site_fract_z
_atom_site_U_iso_or_equiv
_atom_site_adp_type
_atom_site_occupancy
_atom_site_symmetry_multiplicity
_atom_site_calc_flag
_atom_site_refinement_flags
_atom_site_disorder_group
Er1 Er 0.13574(5) 0.7500 0.01021(4) 0.0092(2) Uani 1 2 d S .
C3 C 0.2281(8) 0.6951(7) -0.1865(7) 0.0095(17) Uani 1 1 d . .
C2 C 0.3186(8) 0.6599(6) -0.1030(7) 0.0091(16) Uani 1 1 d . .
C6 C 0.1505(9) 0.6272(7) -0.2665(8) 0.0172(19) Uani 1 1 d . .
H6AB H 0.2006 0.6133 -0.3365 0.026 Uiso 1 1 calc R .
H6AC H 0.0702 0.6628 -0.2872 0.026 Uiso 1 1 calc R .
H6AA H 0.1303 0.5614 -0.2280 0.026 Uiso 1 1 calc R .
C1 C 0.3764(11) 0.7500 -0.0520(10) 0.010(2) Uani 1 2 d S .
C5 C 0.3505(8) 0.5486(7) -0.0748(7) 0.0127(17) Uani 1 1 d . .
H5AC H 0.4213 0.5249 -0.1241 0.019 Uiso 1 1 calc R .
H5AA H 0.2744 0.5050 -0.0881 0.019 Uiso 1 1 calc R .
H5AB H 0.3764 0.5434 0.0063 0.019 Uiso 1 1 calc R .
C4 C 0.4769(12) 0.7500 0.0427(12) 0.018(3) Uani 1 2 d S .
H4AA H 0.5610 0.7500 0.0077 0.027 Uiso 1 2 d SR .
H4AB H 0.4674 0.8106 0.0895 0.027 Uiso 1 1 d R .
C7 C 0.1670(15) 0.6981(16) 0.2170(14) 0.014(5) Uani 0.63(4) 1 d PU 1
H7 H 0.2341 0.6699 0.2631 0.017 Uiso 0.63(4) 1 calc PR 1
C8 C 0.089(2) 0.6180(14) 0.1630(17) 0.014(5) Uani 0.63(4) 1 d PU 1
H8 H 0.1186 0.5497 0.1792 0.017 Uiso 0.63(4) 1 calc PR 1
C9 C -0.020(2) 0.6186(16) 0.0932(19) 0.019(5) Uani 0.63(4) 1 d PU 1
H9 H -0.0523 0.5505 0.0794 0.023 Uiso 0.63(4) 1 calc PR 1
C10 C -0.0937(17) 0.6942(18) 0.0388(16) 0.025(5) Uani 0.63(4) 1 d PU 1
H10 H -0.1588 0.6656 -0.0095 0.030 Uiso 0.63(4) 1 calc PR 1
C15 C -0.099(4) 0.7500 0.022(4) 0.018(9) Uani 0.37(4) 2 d SPU 2
H15 H -0.1693 0.7500 -0.0298 0.022 Uiso 0.37(4) 2 calc SPR 2
C12 C 0.139(3) 0.653(3) 0.192(2) 0.013(7) Uani 0.37(4) 1 d PU 2
H12 H 0.1909 0.6011 0.2261 0.015 Uiso 0.37(4) 1 calc PR 2
C14 C -0.060(3) 0.644(3) 0.051(3) 0.015(7) Uani 0.37(4) 1 d PU 2
H14 H -0.1087 0.5908 0.0137 0.018 Uiso 0.37(4) 1 calc PR 2
C11 C 0.180(4) 0.7500 0.220(4) 0.015(10) Uani 0.37(4) 2 d SPU 2
H11 H 0.2533 0.7500 0.2693 0.018 Uiso 0.37(4) 2 calc SPR 2
C13 C 0.035(4) 0.609(3) 0.122(3) 0.017(8) Uani 0.37(4) 1 d PU 2
H13 H 0.0329 0.5349 0.1291 0.020 Uiso 0.37(4) 1 calc PR 2

loop_
_atom_site_aniso_label
_atom_site_aniso_U_11
_atom_site_aniso_U_22
_atom_site_aniso_U_33
_atom_site_aniso_U_23
_atom_site_aniso_U_13
_atom_site_aniso_U_12
Er1 0.0072(3) 0.0146(3) 0.0057(3) 0.000 0.00214(19) 0.000
C3 0.002(4) 0.014(5) 0.013(4) 0.002(3) 0.002(3) 0.001(3)
C2 0.007(4) 0.006(4) 0.015(4) -0.004(3) 0.001(3) 0.001(3)
C6 0.022(5) 0.015(5) 0.014(4) -0.001(3) -0.002(4) 0.001(4)
C1 0.003(5) 0.020(6) 0.008(6) 0.000 0.003(4) 0.000
C5 0.009(4) 0.018(5) 0.011(4) 0.003(3) 0.003(3) 0.001(3)
C4 0.013(7) 0.020(7) 0.020(7) 0.000 0.001(5) 0.000
C7 0.009(7) 0.021(9) 0.012(7) 0.004(7) 0.000(5) -0.005(7)
C8 0.013(8) 0.015(7) 0.015(7) 0.011(6) 0.008(6) 0.003(6)
C9 0.017(8) 0.024(8) 0.017(8) -0.001(6) 0.004(7) -0.006(7)
C10 0.016(7) 0.029(10) 0.030(8) 0.002(7) 0.000(6) -0.007(7)
C15 0.012(12) 0.023(13) 0.020(12) 0.000 -0.001(8) 0.000
C12 0.017(11) 0.014(11) 0.007(10) 0.005(8) 0.004(8) 0.004(8)
C14 0.016(11) 0.005(10) 0.023(10) 0.000(8) 0.003(8) -0.004(8)
C11 0.017(13) 0.011(13) 0.017(12) 0.000 0.002(8) 0.000
C13 0.016(11) 0.020(10) 0.013(11) 0.002(8) 0.002(8) -0.002(9)

loop_
_atom_type_symbol
_atom_type_description
_atom_type_scat_dispersion_real
_atom_type_scat_dispersion_imag
_atom_type_scat_source
C C 0.0033 0.0016 'International Tables Vol C Tables 4.2.6.8 and 6.1.1.4'
H H 0.0000 0.0000 'International Tables Vol C Tables 4.2.6.8 and 6.1.1.4'
Er Er -0.2586 4.9576 'International Tables Vol C Tables 4.2.6.8 and 6.1.1.4'

loop_
_geom_angle_atom_site_label_1
_geom_angle_atom_site_label_2
_geom_angle_atom_site_label_3
_geom_angle
_geom_angle_site_symmetry_1
_geom_angle_site_symmetry_3
C15 Er1 C12 87.9(12) . 7_575
C15 Er1 C12 87.9(12) . .
C12 Er1 C12 61.1(18) 7_575 .
C15 Er1 C13 63.0(11) . 7_575
C12 Er1 C13 34.7(11) 7_575 7_575
C12 Er1 C13 85.8(12) . 7_575
C15 Er1 C13 63.0(11) . .
C12 Er1 C13 85.8(12) 7_575 .
C12 Er1 C13 34.7(11) . .
C13 Er1 C13 94.9(14) 7_575 .
C15 Er1 C11 97.4(14) . .
C12 Er1 C11 31.9(10) 7_575 .
C12 Er1 C11 31.9(10) . .
C13 Er1 C11 64.0(12) 7_575 .
C13 Er1 C11 64.0(12) . .
C15 Er1 C14 34.5(9) . .
C12 Er1 C14 97.3(10) 7_575 .
C12 Er1 C14 64.5(12) . .
C13 Er1 C14 87.7(12) 7_575 .
C13 Er1 C14 31.9(11) . .
C11 Er1 C14 88.1(12) . .
C15 Er1 C14 34.5(9) . 7_575
C12 Er1 C14 64.5(12) 7_575 7_575
C12 Er1 C14 97.3(10) . 7_575
C13 Er1 C14 31.9(11) 7_575 7_575
C13 Er1 C14 87.7(12) . 7_575
C11 Er1 C14 88.1(12) . 7_575
C14 Er1 C14 66.5(17) . 7_575
C15 Er1 C8 76.4(8) . 7_575
C12 Er1 C8 17.8(8) 7_575 7_575
C12 Er1 C8 74.8(12) . 7_575
C13 Er1 C8 17.1(8) 7_575 7_575
C13 Er1 C8 92.5(8) . 7_575
C11 Er1 C8 48.8(8) . 7_575
C14 Er1 C8 94.6(8) . 7_575
C14 Er1 C8 48.3(9) 7_575 7_575
C15 Er1 C8 76.4(8) . .
C12 Er1 C8 74.8(12) 7_575 .
C12 Er1 C8 17.8(8) . .
C13 Er1 C8 92.5(8) 7_575 .
C13 Er1 C8 17.1(8) . .
C11 Er1 C8 48.8(8) . .
C14 Er1 C8 48.3(9) . .
C14 Er1 C8 94.6(8) 7_575 .
C8 Er1 C8 85.5(9) 7_575 .
C15 Er1 C10 17.2(5) . 7_575
C12 Er1 C10 75.7(10) 7_575 7_575
C12 Er1 C10 92.5(9) . 7_575
C13 Er1 C10 47.0(11) 7_575 7_575
C13 Er1 C10 74.9(12) . 7_575
C11 Er1 C10 92.7(11) . 7_575
C14 Er1 C10 50.2(12) . 7_575
C14 Er1 C10 17.3(7) 7_575 7_575
C8 Er1 C10 61.8(7) 7_575 7_575
C8 Er1 C10 85.1(7) . 7_575
C15 Er1 C10 17.2(5) . .
C12 Er1 C10 92.5(9) 7_575 .
C12 Er1 C10 75.7(10) . .
C13 Er1 C10 74.9(12) 7_575 .
C13 Er1 C10 47.0(11) . .
C11 Er1 C10 92.7(11) . .
C14 Er1 C10 17.3(7) . .
C14 Er1 C10 50.2(12) 7_575 .
C8 Er1 C10 85.1(7) 7_575 .
C8 Er1 C10 61.8(7) . .
C10 Er1 C10 33.3(11) 7_575 .
C3 C3 C2 108.5(5) 7_575 .
C3 C3 C6 125.4(5) 7_575 .
C2 C3 C6 126.0(8) . .
C3 C3 Er1 74.06(18) 7_575 .
C2 C3 Er1 74.3(5) . .
C6 C3 Er1 120.4(6) . .
C3 C2 C1 107.5(7) . .
C3 C2 C5 126.5(7) . .
C1 C2 C5 126.0(8) . .
C3 C2 Er1 73.7(5) . .
C1 C2 Er1 74.6(5) . .
C5 C2 Er1 118.5(5) . .
C3 C6 H6AB 109.5 . .
C3 C6 H6AC 109.5 . .
H6AB C6 H6AC 109.5 . .
C3 C6 H6AA 109.5 . .
H6AB C6 H6AA 109.5 . .
H6AC C6 H6AA 109.5 . .
C2 C1 C2 108.0(10) 7_575 .
C2 C1 C4 126.0(5) 7_575 .
C2 C1 C4 126.0(5) . .
C2 C1 Er1 73.3(5) 7_575 .
C2 C1 Er1 73.3(5) . .
C4 C1 Er1 117.4(8) . .
C2 C5 H5AC 109.5 . .
C2 C5 H5AA 109.5 . .
H5AC C5 H5AA 109.5 . .
C2 C5 H5AB 109.5 . .
H5AC C5 H5AB 109.5 . .
H5AA C5 H5AB 109.5 . .
C1 C4 H4AA 108.6 . .
C1 C4 H4AB 110.0 . .
H4AA C4 H4AB 109.5 . .
C7 C7 C8 135.1(10) 7_575 .
C7 C7 Er1 74.6(5) 7_575 .
C8 C7 Er1 72.9(8) . .
C7 C7 H7 112.4 7_575 .
C8 C7 H7 112.4 . .
Er1 C7 H7 137.3 . .
C9 C8 C7 134.5(16) . .
C9 C8 Er1 75.1(10) . .
C7 C8 Er1 73.4(9) . .
C9 C8 H8 112.7 . .
C7 C8 H8 112.7 . .
Er1 C8 H8 134.6 . .
C8 C9 C10 135.6(18) . .
C8 C9 Er1 72.9(10) . .
C10 C9 Er1 73.1(10) . .
C8 C9 H9 112.2 . .
C10 C9 H9 112.2 . .
Er1 C9 H9 140.8 . .
C9 C10 C10 134.5(12) . 7_575
C9 C10 Er1 74.9(10) . .
C10 C10 Er1 73.4(5) 7_575 .
C9 C10 H10 112.7 . .
C10 C10 H10 112.7 7_575 .
Er1 C10 H10 135.0 . .
C14 C15 C14 138(4) 7_575 .
C14 C15 Er1 75(2) 7_575 .
C14 C15 Er1 75(2) . .
C14 C15 H15 110.8 7_575 .
C14 C15 H15 110.8 . .
Er1 C15 H15 137.1 . .
C11 C12 C13 137(3) . .
C11 C12 Er1 75(2) . .
C13 C12 Er1 73.6(16) . .
C11 C12 H12 111.7 . .
C13 C12 H12 111.7 . .
Er1 C12 H12 136.7 . .
C13 C14 C15 130(3) . .
C13 C14 Er1 73.1(18) . .
C15 C14 Er1 71(2) . .
C13 C14 H14 115.0 . .
C15 C14 H14 115.0 . .
Er1 C14 H14 137.7 . .
C12 C11 C12 133(5) 7_575 .
C12 C11 Er1 73(2) 7_575 .
C12 C11 Er1 73(2) . .
C12 C11 H11 113.4 7_575 .
C12 C11 H11 113.4 . .
Er1 C11 H11 137.9 . .
C14 C13 C12 137(3) . .
C14 C13 Er1 75.0(18) . .
C12 C13 Er1 71.7(16) . .
C14 C13 H13 111.3 . .
C12 C13 H13 111.3 . .
Er1 C13 H13 141.8 . .

loop_
_geom_bond_atom_site_label_1
_geom_bond_atom_site_label_2
_geom_bond_distance
_geom_bond_site_symmetry_2
Er1 C15 2.43(4) .
Er1 C12 2.44(3) 7_575
Er1 C12 2.44(3) .
Er1 C13 2.47(3) 7_575
Er1 C13 2.47(3) .
Er1 C11 2.47(4) .
Er1 C14 2.49(3) .
Er1 C14 2.49(3) 7_575
Er1 C8 2.502(15) 7_575
Er1 C8 2.502(15) .
Er1 C10 2.507(17) 7_575
Er1 C10 2.507(17) .
C3 C3 1.413(17) 7_575
C3 C2 1.422(11) .
C3 C6 1.507(12) .
C2 C1 1.433(10) .
C2 C5 1.506(11) .
C6 H6AB 0.9800 .
C6 H6AC 0.9800 .
C6 H6AA 0.9800 .
C1 C2 1.433(10) 7_575
C1 C4 1.513(17) .
C5 H5AC 0.9800 .
C5 H5AA 0.9800 .
C5 H5AB 0.9800 .
C4 H4AA 0.9613 .
C4 H4AB 0.9551 .
C7 C7 1.33(4) 7_575
C7 C8 1.45(3) .
C7 H7 0.9500 .
C8 C9 1.39(3) .
C8 H8 0.9500 .
C9 C10 1.39(3) .
C9 H9 0.9500 .
C10 C10 1.44(5) 7_575
C10 H10 0.9500 .
C15 C14 1.46(4) 7_575
C15 C14 1.46(4) .
C15 H15 0.9500 .
C12 C11 1.35(4) .
C12 C13 1.46(5) .
C12 H12 0.9500 .
C14 C13 1.36(5) .
C14 H14 0.9500 .
C11 C12 1.35(4) 7_575
C11 H11 0.9500 .
C13 H13 0.9500 .

loop_
_geom_torsion_atom_site_label_1
_geom_torsion_atom_site_label_2
_geom_torsion_atom_site_label_3
_geom_torsion_atom_site_label_4
_geom_torsion
_geom_torsion_site_symmetry_1
_geom_torsion_site_symmetry_4
C15 Er1 C3 C3 97.7(3) . 7_575
C12 Er1 C3 C3 -52(2) 7_575 7_575
C12 Er1 C3 C3 -153.9(13) . 7_575
C13 Er1 C3 C3 19.4(19) 7_575 7_575
C13 Er1 C3 C3 168.1(12) . 7_575
C11 Er1 C3 C3 -112.5(9) . 7_575
C14 Er1 C3 C3 134.3(10) . 7_575
C14 Er1 C3 C3 59.9(11) 7_575 7_575
C8 Er1 C3 C3 -11.7(14) 7_575 7_575
C8 Er1 C3 C3 -173.7(7) . 7_575
C10 Er1 C3 C3 80.3(7) 7_575 7_575
C10 Er1 C3 C3 116.4(6) . 7_575
C15 Er1 C3 C2 -147.3(5) . .
C12 Er1 C3 C2 63(2) 7_575 .
C12 Er1 C3 C2 -38.8(14) . .
C13 Er1 C3 C2 134(2) 7_575 .
C13 Er1 C3 C2 -76.8(13) . .
C11 Er1 C3 C2 2.6(11) . .
C14 Er1 C3 C2 -110.6(11) . .
C14 Er1 C3 C2 174.9(11) 7_575 .
C8 Er1 C3 C2 103.3(15) 7_575 .
C8 Er1 C3 C2 -58.6(9) . .
C10 Er1 C3 C2 -164.6(7) 7_575 .
C10 Er1 C3 C2 -128.5(7) . .
C15 Er1 C3 C6 -24.4(8) . .
C12 Er1 C3 C6 -174(2) 7_575 .
C12 Er1 C3 C6 84.0(14) . .
C13 Er1 C3 C6 -103(2) 7_575 .
C13 Er1 C3 C6 46.1(14) . .
C11 Er1 C3 C6 125.4(10) . .
C14 Er1 C3 C6 12.3(12) . .
C14 Er1 C3 C6 -62.2(13) 7_575 .
C8 Er1 C3 C6 -133.8(15) 7_575 .
C8 Er1 C3 C6 64.2(10) . .
C10 Er1 C3 C6 -41.8(10) 7_575 .
C10 Er1 C3 C6 -5.6(9) . .
C3 C3 C2 C1 -0.8(8) 7_575 .
C6 C3 C2 C1 176.0(8) . .
Er1 C3 C2 C1 -67.5(6) . .
C3 C3 C2 C5 -179.6(7) 7_575 .
C6 C3 C2 C5 -2.8(14) . .
Er1 C3 C2 C5 113.7(8) . .
C3 C3 C2 Er1 66.7(2) 7_575 .
C6 C3 C2 Er1 -116.5(8) . .
C15 Er1 C2 C3 49.3(12) . .
C12 Er1 C2 C3 -148.6(12) 7_575 .
C12 Er1 C2 C3 149.8(11) . .
C13 Er1 C2 C3 -105(2) 7_575 .
C13 Er1 C2 C3 114.3(12) . .
C11 Er1 C2 C3 -178.4(7) . .
C14 Er1 C2 C3 82.7(11) . .
C14 Er1 C2 C3 -12(3) 7_575 .
C8 Er1 C2 C3 -130.2(10) 7_575 .
C8 Er1 C2 C3 131.6(8) . .
C10 Er1 C2 C3 29.4(13) 7_575 .
C10 Er1 C2 C3 68.9(8) . .
C15 Er1 C2 C1 163.2(11) . .
C12 Er1 C2 C1 -34.7(12) 7_575 .
C12 Er1 C2 C1 -96.3(12) . .
C13 Er1 C2 C1 9(2) 7_575 .
C13 Er1 C2 C1 -131.7(12) . .
C11 Er1 C2 C1 -64.4(8) . .
C14 Er1 C2 C1 -163.4(11) . .
C14 Er1 C2 C1 102(3) 7_575 .
C8 Er1 C2 C1 -16.3(11) 7_575 .
C8 Er1 C2 C1 -114.4(8) . .
C10 Er1 C2 C1 143.4(12) 7_575 .
C10 Er1 C2 C1 -177.2(7) . .
C15 Er1 C2 C5 -73.9(13) . .
C12 Er1 C2 C5 88.2(13) 7_575 .
C12 Er1 C2 C5 26.7(12) . .
C13 Er1 C2 C5 132(2) 7_575 .
C13 Er1 C2 C5 -8.8(13) . .
C11 Er1 C2 C5 58.5(8) . .
C14 Er1 C2 C5 -40.4(12) . .
C14 Er1 C2 C5 -135(3) 7_575 .
C8 Er1 C2 C5 106.6(11) 7_575 .
C8 Er1 C2 C5 8.5(9) . .
C10 Er1 C2 C5 -93.7(13) 7_575 .
C10 Er1 C2 C5 -54.2(9) . .
C3 C2 C1 C2 1.3(12) . 7_575
C5 C2 C1 C2 -179.9(5) . 7_575
Er1 C2 C1 C2 -65.6(8) . 7_575
C3 C2 C1 C4 178.9(10) . .
C5 C2 C1 C4 -2.3(17) . .
Er1 C2 C1 C4 112.1(11) . .
C3 C2 C1 Er1 66.9(6) . .
C5 C2 C1 Er1 -114.3(8) . .
C15 Er1 C1 C2 57.6(5) . 7_575
C12 Er1 C1 C2 -90.9(11) 7_575 7_575
C12 Er1 C1 C2 -153.8(11) . 7_575
C13 Er1 C1 C2 -60.2(13) 7_575 7_575
C13 Er1 C1 C2 175.4(12) . 7_575
C11 Er1 C1 C2 -122.4(5) . 7_575
C14 Er1 C1 C2 143.0(16) . 7_575
C14 Er1 C1 C2 -27.7(18) 7_575 7_575
C8 Er1 C1 C2 -75.1(8) 7_575 7_575
C8 Er1 C1 C2 -169.7(8) . 7_575
C10 Er1 C1 C2 -6.9(18) 7_575 7_575
C10 Er1 C1 C2 122.1(15) . 7_575
C15 Er1 C1 C2 -57.6(5) . .
C12 Er1 C1 C2 153.8(11) 7_575 .
C12 Er1 C1 C2 90.9(11) . .
C13 Er1 C1 C2 -175.4(12) 7_575 .
C13 Er1 C1 C2 60.2(13) . .
C11 Er1 C1 C2 122.4(5) . .
C14 Er1 C1 C2 27.7(18) . .
C14 Er1 C1 C2 -143.0(16) 7_575 .
C8 Er1 C1 C2 169.7(8) 7_575 .
C8 Er1 C1 C2 75.1(8) . .
C10 Er1 C1 C2 -122.1(15) 7_575 .
C10 Er1 C1 C2 6.9(18) . .
C15 Er1 C1 C4 180.0 . .
C12 Er1 C1 C4 31.4(10) 7_575 .
C12 Er1 C1 C4 -31.4(10) . .
C13 Er1 C1 C4 62.2(11) 7_575 .
C13 Er1 C1 C4 -62.2(11) . .
C11 Er1 C1 C4 0.0 . .
C14 Er1 C1 C4 -94.7(16) . .
C14 Er1 C1 C4 94.7(16) 7_575 .
C8 Er1 C1 C4 47.3(6) 7_575 .
C8 Er1 C1 C4 -47.3(6) . .
C10 Er1 C1 C4 115.5(16) 7_575 .
C10 Er1 C1 C4 -115.5(16) . .
C15 Er1 C7 C7 -91.2(3) . 7_575
C12 Er1 C7 C7 -8.1(11) 7_575 7_575
C12 Er1 C7 C7 -159(3) . 7_575
C13 Er1 C7 C7 -30.5(10) 7_575 7_575
C13 Er1 C7 C7 -140.1(12) . 7_575
C11 Er1 C7 C7 11(4) . 7_575
C14 Er1 C7 C7 -121.4(8) . 7_575
C14 Er1 C7 C7 -56.6(9) 7_575 7_575
C8 Er1 C7 C7 -19.1(6) 7_575 7_575
C8 Er1 C7 C7 -148.7(9) . 7_575
C10 Er1 C7 C7 -73.9(6) 7_575 7_575
C10 Er1 C7 C7 -106.0(5) . 7_575
C15 Er1 C7 C8 57.5(10) . .
C12 Er1 C7 C8 140.6(17) 7_575 .
C12 Er1 C7 C8 -10(3) . .
C13 Er1 C7 C8 118.2(15) 7_575 .
C13 Er1 C7 C8 8.6(13) . .
C11 Er1 C7 C8 160(5) . .
C14 Er1 C7 C8 27.3(11) . .
C14 Er1 C7 C8 92.1(14) 7_575 .
C8 Er1 C7 C8 129.6(14) 7_575 .
C10 Er1 C7 C8 74.8(11) 7_575 .
C10 Er1 C7 C8 42.7(10) . .
C7 C7 C8 C9 -3(3) 7_575 .
Er1 C7 C8 C9 -47.9(18) . .
C7 C7 C8 Er1 45.2(9) 7_575 .
C15 Er1 C8 C9 26.8(12) . .
C12 Er1 C8 C9 118.3(16) 7_575 .
C12 Er1 C8 C9 156(3) . .
C13 Er1 C8 C9 88.2(19) 7_575 .
C13 Er1 C8 C9 -10(3) . .
C11 Er1 C8 C9 139.7(17) . .
C14 Er1 C8 C9 3.6(14) . .
C14 Er1 C8 C9 56.3(17) 7_575 .
C8 Er1 C8 C9 103.8(13) 7_575 .
C10 Er1 C8 C9 41.8(12) 7_575 .
C10 Er1 C8 C9 16.9(10) . .
C15 Er1 C8 C7 -120.0(12) . .
C12 Er1 C8 C7 -28.5(14) 7_575 .
C12 Er1 C8 C7 9(2) . .
C13 Er1 C8 C7 -58.6(17) 7_575 .
C13 Er1 C8 C7 -157(3) . .
C11 Er1 C8 C7 -7.1(17) . .
C14 Er1 C8 C7 -143.2(14) . .
C14 Er1 C8 C7 -90.5(14) 7_575 .
C8 Er1 C8 C7 -43.0(13) 7_575 .
C10 Er1 C8 C7 -105.0(11) 7_575 .
C10 Er1 C8 C7 -129.9(11) . .
C7 C8 C9 C10 6(3) . .
Er1 C8 C9 C10 -41(2) . .
C7 C8 C9 Er1 47.4(18) . .
C15 Er1 C9 C8 -144.4(17) . .
C12 Er1 C9 C8 -58.2(18) 7_575 .
C12 Er1 C9 C8 -9.5(12) . .
C13 Er1 C9 C8 -92.9(18) 7_575 .
C13 Er1 C9 C8 11(3) . .
C11 Er1 C9 C8 -30.2(13) . .
C14 Er1 C9 C8 -171(4) . .
C14 Er1 C9 C8 -121.6(16) 7_575 .
C8 Er1 C9 C8 -75.9(15) 7_575 .
C10 Er1 C9 C8 -131.4(13) 7_575 .
C10 Er1 C9 C8 -151.1(17) . .
C15 Er1 C9 C10 6.7(17) . .
C12 Er1 C9 C10 92.9(16) 7_575 .
C12 Er1 C9 C10 141.6(16) . .
C13 Er1 C9 C10 58.3(17) 7_575 .
C13 Er1 C9 C10 162(4) . .
C11 Er1 C9 C10 120.9(14) . .
C14 Er1 C9 C10 -19(3) . .
C14 Er1 C9 C10 29.5(16) 7_575 .
C8 Er1 C9 C10 75.2(14) 7_575 .
C8 Er1 C9 C10 151.1(17) . .
C10 Er1 C9 C10 19.8(9) 7_575 .
C8 C9 C10 C10 -6(3) . 7_575
Er1 C9 C10 C10 -47.1(10) . 7_575
C8 C9 C10 Er1 41(2) . .
C15 Er1 C10 C9 -163(4) . .
C12 Er1 C10 C9 -88.1(16) 7_575 .
C12 Er1 C10 C9 -28.9(13) . .
C13 Er1 C10 C9 -118.3(16) 7_575 .
C13 Er1 C10 C9 -6.3(14) . .
C11 Er1 C10 C9 -56.1(12) . .
C14 Er1 C10 C9 18(3) . .
C14 Er1 C10 C9 -141.4(18) 7_575 .
C8 Er1 C10 C9 -104.4(13) 7_575 .
C8 Er1 C10 C9 -16.9(10) . .
C10 Er1 C10 C9 -147.0(10) 7_575 .
C15 Er1 C10 C10 -16(4) . 7_575
C12 Er1 C10 C10 58.8(10) 7_575 7_575
C12 Er1 C10 C10 118.1(9) . 7_575
C13 Er1 C10 C10 28.7(10) 7_575 7_575
C13 Er1 C10 C10 140.6(12) . 7_575
C11 Er1 C10 C10 90.8(3) . 7_575
C14 Er1 C10 C10 165(3) . 7_575
C14 Er1 C10 C10 5.6(12) 7_575 7_575
C8 Er1 C10 C10 42.6(6) 7_575 7_575
C8 Er1 C10 C10 130.0(6) . 7_575
C12 Er1 C15 C14 45(2) 7_575 7_575
C12 Er1 C15 C14 106(2) . 7_575
C13 Er1 C15 C14 19.8(19) 7_575 7_575
C13 Er1 C15 C14 131(3) . 7_575
C11 Er1 C15 C14 76(2) . 7_575
C14 Er1 C15 C14 151(4) . 7_575
C8 Er1 C15 C14 31.2(19) 7_575 7_575
C8 Er1 C15 C14 120(2) . 7_575
C10 Er1 C15 C14 1(3) 7_575 7_575
C10 Er1 C15 C14 150(5) . 7_575
C12 Er1 C15 C14 -106(2) 7_575 .
C12 Er1 C15 C14 -45(2) . .
C13 Er1 C15 C14 -131(3) 7_575 .
C13 Er1 C15 C14 -19.8(19) . .
C11 Er1 C15 C14 -76(2) . .
C14 Er1 C15 C14 -151(4) 7_575 .
C8 Er1 C15 C14 -120(2) 7_575 .
C8 Er1 C15 C14 -31.2(19) . .
C10 Er1 C15 C14 -150(5) 7_575 .
C10 Er1 C15 C14 -1(3) . .
C15 Er1 C12 C11 -108(2) . .
C12 Er1 C12 C11 -19(3) 7_575 .
C13 Er1 C12 C11 -45(3) 7_575 .
C13 Er1 C12 C11 -150(3) . .
C14 Er1 C12 C11 -134(3) . .
C14 Er1 C12 C11 -74(3) 7_575 .
C8 Er1 C12 C11 -31(2) 7_575 .
C8 Er1 C12 C11 -157(4) . .
C10 Er1 C12 C11 -91(2) 7_575 .
C10 Er1 C12 C11 -120(2) . .
C15 Er1 C12 C13 41.9(18) . .
C12 Er1 C12 C13 130.6(18) 7_575 .
C13 Er1 C12 C13 105(3) 7_575 .
C11 Er1 C12 C13 150(3) . .
C14 Er1 C12 C13 15.5(17) . .
C14 Er1 C12 C13 75(2) 7_575 .
C8 Er1 C12 C13 118.3(19) 7_575 .
C8 Er1 C12 C13 -7(2) . .
C10 Er1 C12 C13 58.5(19) 7_575 .
C10 Er1 C12 C13 29.5(17) . .
C14 C15 C14 C13 1(8) 7_575 .
Er1 C15 C14 C13 46(3) . .
C14 C15 C14 Er1 -45(5) 7_575 .
C15 Er1 C14 C13 -145(3) . .
C12 Er1 C14 C13 -70(2) 7_575 .
C12 Er1 C14 C13 -16.7(18) . .
C13 Er1 C14 C13 -103(3) 7_575 .
C11 Er1 C14 C13 -39.1(19) . .
C14 Er1 C14 C13 -127.8(18) 7_575 .
C8 Er1 C14 C13 -87(2) 7_575 .
C8 Er1 C14 C13 -7.7(16) . .
C10 Er1 C14 C13 -134(2) 7_575 .
C10 Er1 C14 C13 -145(4) . .
C12 Er1 C14 C15 75(2) 7_575 .
C12 Er1 C14 C15 128(2) . .
C13 Er1 C14 C15 42(2) 7_575 .
C13 Er1 C14 C15 145(3) . .
C11 Er1 C14 C15 106(2) . .
C14 Er1 C14 C15 17(2) 7_575 .
C8 Er1 C14 C15 58(2) 7_575 .
C8 Er1 C14 C15 138(2) . .
C10 Er1 C14 C15 11.0(19) 7_575 .
C10 Er1 C14 C15 1(3) . .
C13 C12 C11 C12 -1(9) . 7_575
Er1 C12 C11 C12 45(5) . 7_575
C13 C12 C11 Er1 -45(4) . .
C15 Er1 C11 C12 -74(2) . 7_575
C12 Er1 C11 C12 -148(4) . 7_575
C13 Er1 C11 C12 -19(2) 7_575 7_575
C13 Er1 C11 C12 -129(3) . 7_575
C14 Er1 C11 C12 -107(2) . 7_575
C14 Er1 C11 C12 -40(2) 7_575 7_575
C8 Er1 C11 C12 -9.3(17) 7_575 7_575
C8 Er1 C11 C12 -138(3) . 7_575
C10 Er1 C11 C12 -57(2) 7_575 7_575
C10 Er1 C11 C12 -90(2) . 7_575
C15 Er1 C11 C12 74(2) . .
C12 Er1 C11 C12 148(4) 7_575 .
C13 Er1 C11 C12 129(3) 7_575 .
C13 Er1 C11 C12 19(2) . .
C14 Er1 C11 C12 40(2) . .
C14 Er1 C11 C12 107(2) 7_575 .
C8 Er1 C11 C12 138(3) 7_575 .
C8 Er1 C11 C12 9.3(17) . .
C10 Er1 C11 C12 90(2) 7_575 .
C10 Er1 C11 C12 57(2) . .
C15 C14 C13 C12 -5(6) . .
Er1 C14 C13 C12 40(4) . .
C15 C14 C13 Er1 -45(3) . .
C11 C12 C13 C14 5(7) . .
Er1 C12 C13 C14 -41(4) . .
C11 C12 C13 Er1 46(4) . .
C15 Er1 C13 C14 21(2) . .
C12 Er1 C13 C14 111(2) 7_575 .
C12 Er1 C13 C14 153(3) . .
C13 Er1 C13 C14 78(2) 7_575 .
C11 Er1 C13 C14 135(2) . .
C14 Er1 C13 C14 46(2) 7_575 .
C8 Er1 C13 C14 95(2) 7_575 .
C8 Er1 C13 C14 160(4) . .
C10 Er1 C13 C14 34.7(19) 7_575 .
C10 Er1 C13 C14 13.6(15) . .
C15 Er1 C13 C12 -132(2) . .
C12 Er1 C13 C12 -42(2) 7_575 .
C13 Er1 C13 C12 -75(2) 7_575 .
C11 Er1 C13 C12 -17.4(19) . .
C14 Er1 C13 C12 -153(3) . .
C14 Er1 C13 C12 -106(2) 7_575 .
C8 Er1 C13 C12 -58(2) 7_575 .
C8 Er1 C13 C12 7(2) . .
C10 Er1 C13 C12 -118.1(18) 7_575 .
C10 Er1 C13 C12 -139(2) . .
